data_4035842
loop_
_publ_author_name
'Skalenko, Yevhen A.'
'Druzhenko, Tetiana V.'
'Denisenko, Aleksandr V.'
'Samoilenko, Maryna V.'
'Dacenko, Oleksandr P.'
'Trofymchuk, Serhii A.'
'Grygorenko, Oleksandr O.'
'Tolmachev, Andrey A.'
'Mykhailiuk, Pavel K.'

_publ_section_title
;
 [2+2]-Photocycloaddition of N-Benzylmaleimide to Alkenes As an Approach
 to Functional 3-Azabicyclo[3.2.0]heptanes.
;
_journal_issue 12
_journal_name_full 'The Journal of organic chemistry'
_journal_page_first 6275
_journal_page_last 6289
_journal_paper_doi 10.1021/acs.joc.8b00077
_journal_volume 83
_journal_year 2018
_chemical_formula_sum 'C15 H14 F N O4'
_chemical_formula_weight 291.27
_space_group_crystal_system monoclinic
_space_group_IT_number 7
_space_group_name_Hall 'P -2yc'
_space_group_name_H-M_alt 'P 1 c 1'
_atom_sites_solution_hydrogens geom
_audit_creation_method SHELXL-2014/7
_cell_angle_alpha 90
_cell_angle_beta 101.719(9)
_cell_angle_gamma 90
_cell_formula_units_Z 2
_cell_length_a 13.4599(13)
_cell_length_b 5.9693(4)
_cell_length_c 8.7884(10)
_cell_measurement_reflns_used 892
_cell_measurement_temperature 293(2)
_cell_measurement_theta_max 22.7
_cell_measurement_theta_min 3.7
_cell_volume 691.40(12)
_computing_structure_refinement 'SHELXL-2014/7 (Sheldrick, 2014)'
_diffrn_ambient_temperature 293(2)
_diffrn_detector_area_resol_mean 16.1827
_diffrn_measured_fraction_theta_full 0.987
_diffrn_measured_fraction_theta_max 0.988
_diffrn_measurement_device_type 'Xcalibur, Sapphire3'
_diffrn_radiation_type MoK\a
_diffrn_radiation_wavelength 0.71073
_diffrn_reflns_av_R_equivalents 0.0550
_diffrn_reflns_av_unetI/netI 0.0599
_diffrn_reflns_Laue_measured_fraction_full 0.987
_diffrn_reflns_Laue_measured_fraction_max 0.988
_diffrn_reflns_limit_h_max 18
_diffrn_reflns_limit_h_min -17
_diffrn_reflns_limit_k_max 8
_diffrn_reflns_limit_k_min -8
_diffrn_reflns_limit_l_max 12
_diffrn_reflns_limit_l_min -9
_diffrn_reflns_number 5955
_diffrn_reflns_point_group_measured_fraction_full 0.691
_diffrn_reflns_point_group_measured_fraction_max 0.680
_diffrn_reflns_theta_full 25.242
_diffrn_reflns_theta_max 29.997
_diffrn_reflns_theta_min 3.413
_diffrn_source 'Enhance (Mo) X-ray Source'
_exptl_absorpt_coefficient_mu 0.111
_exptl_absorpt_correction_T_max 1.000
_exptl_absorpt_correction_T_min 0.275
_exptl_absorpt_correction_type multi-scan
_exptl_absorpt_process_details
;
CrysAlisPro, Agilent Technologies,
Version 1.171.36.32 (release 02-08-2013 CrysAlis171 .NET)
(compiled Aug  2 2013,16:46:58)
Empirical absorption correction using spherical harmonics,
 implemented in SCALE3 ABSPACK scaling algorithm.
;
_exptl_crystal_colour colorless
_exptl_crystal_density_diffrn 1.399
_exptl_crystal_description block
_exptl_crystal_F_000 304
_exptl_crystal_size_max 0.200
_exptl_crystal_size_mid 0.200
_exptl_crystal_size_min 0.180
_refine_diff_density_max 0.114
_refine_diff_density_min -0.116
_refine_diff_density_rms 0.032
_refine_ls_abs_structure_details
;
 Flack x determined using 242 quotients [(I+)-(I-)]/[(I+)+(I-)]
 (Parsons, Flack and Wagner, Acta Cryst. B69 (2013) 249-259).
;
_refine_ls_abs_structure_Flack -0.9(10)
_refine_ls_extinction_method none
_refine_ls_goodness_of_fit_ref 0.840
_refine_ls_hydrogen_treatment constr
_refine_ls_matrix_type full
_refine_ls_number_parameters 191
_refine_ls_number_reflns 2743
_refine_ls_number_restraints 2
_refine_ls_restrained_S_all 0.840
_refine_ls_R_factor_all 0.1070
_refine_ls_R_factor_gt 0.0484
_refine_ls_shift/su_max 0.000
_refine_ls_shift/su_mean 0.000
_refine_ls_structure_factor_coef Fsqd
_refine_ls_weighting_details 'w=1/[\s^2^(Fo^2^)+(0.0362P)^2^] where P=(Fo^2^+2Fc^2^)/3'
_refine_ls_weighting_scheme calc
_refine_ls_wR_factor_gt 0.0936
_refine_ls_wR_factor_ref 0.1149
_reflns_Friedel_coverage 0.374
_reflns_Friedel_fraction_full 0.394
_reflns_Friedel_fraction_max 0.371
_reflns_number_gt 1330
_reflns_number_total 2743
_reflns_threshold_expression 'I > 2\s(I)'
_cod_data_source_file jo8b00077_si_002.cif
_cod_data_source_block 17a
_cod_original_sg_symbol_H-M 'P c'
_cod_database_code 4035842
_shelx_shelxl_version_number 2014/7
_shelx_space_group_comment
;
The symmetry employed for this shelxl refinement is uniquely defined
by the following loop, which should always be used as a source of
symmetry information in preference to the above space-group names.
They are only intended as comments.
;
_shelx_estimated_absorpt_t_min 0.978
_shelx_estimated_absorpt_t_max 0.980

loop_
_space_group_symop_operation_xyz
'x, y, z'
'x, -y, z+1/2'

loop_
_atom_site_label
_atom_site_type_symbol
_atom_site_fract_x
_atom_site_fract_y
_atom_site_fract_z
_atom_site_U_iso_or_equiv
_atom_site_adp_type
_atom_site_occupancy
_atom_site_site_symmetry_order
_atom_site_calc_flag
_atom_site_refinement_flags_posn
_atom_site_refinement_flags_adp
F1 F 0.48658(17) 0.5743(4) 0.2515(3) 0.0822(7) Uani 1 1 d . .
O1 O 0.7184(2) -0.0310(4) 0.2149(4) 0.0806(8) Uani 1 1 d . .
O2 O 0.6842(2) 0.5940(4) 0.4965(3) 0.0749(8) Uani 1 1 d . .
O3 O 0.3286(3) 0.5372(6) 0.3788(5) 0.1121(12) Uani 1 1 d . .
O4 O 0.3528(2) 0.1698(5) 0.4131(4) 0.0898(9) Uani 1 1 d . .
N1 N 0.7233(2) 0.2958(5) 0.3554(3) 0.0601(7) Uani 1 1 d . .
C1 C 0.6791(3) 0.0979(6) 0.2915(4) 0.0608(9) Uani 1 1 d . .
C2 C 0.5767(3) 0.0784(6) 0.3311(5) 0.0624(9) Uani 1 1 d . .
H2 H 0.5624 -0.0662 0.3750 0.075 Uiso 1 1 calc R U
C3 C 0.4895(3) 0.1733(7) 0.2036(5) 0.0791(12) Uani 1 1 d . .
H3A H 0.5115 0.2216 0.1104 0.095 Uiso 1 1 calc R U
H3B H 0.4312 0.0746 0.1782 0.095 Uiso 1 1 calc R U
C4 C 0.4752(3) 0.3647(6) 0.3113(4) 0.0607(9) Uani 1 1 d . .
C5 C 0.5675(3) 0.2822(5) 0.4329(4) 0.0569(8) Uani 1 1 d . .
H5 H 0.5531 0.2473 0.5353 0.068 Uiso 1 1 calc R U
C6 C 0.6630(3) 0.4134(5) 0.4360(4) 0.0569(8) Uani 1 1 d . .
C7 C 0.8200(3) 0.3800(7) 0.3295(5) 0.0716(10) Uani 1 1 d . .
H7A H 0.8143 0.5401 0.3108 0.086 Uiso 1 1 calc R U
H7B H 0.8347 0.3101 0.2369 0.086 Uiso 1 1 calc R U
C8 C 0.9073(3) 0.3368(6) 0.4637(4) 0.0649(9) Uani 1 1 d . .
C9 C 0.9823(4) 0.4974(7) 0.5039(6) 0.0855(13) Uani 1 1 d . .
H9 H 0.9764 0.6342 0.4522 0.103 Uiso 1 1 calc R U
C10 C 1.0658(4) 0.4558(10) 0.6201(7) 0.1036(17) Uani 1 1 d . .
H10 H 1.1153 0.5657 0.6467 0.124 Uiso 1 1 calc R U
C11 C 1.0769(4) 0.2561(11) 0.6964(6) 0.0995(16) Uani 1 1 d . .
H11 H 1.1348 0.2272 0.7715 0.119 Uiso 1 1 calc R U
C12 C 1.0029(4) 0.1004(9) 0.6619(6) 0.0947(15) Uani 1 1 d . .
H12 H 1.0083 -0.0331 0.7176 0.114 Uiso 1 1 calc R U
C13 C 0.9195(3) 0.1379(7) 0.5448(5) 0.0813(12) Uani 1 1 d . .
H13 H 0.8705 0.0266 0.5199 0.098 Uiso 1 1 calc R U
C14 C 0.3752(3) 0.3727(7) 0.3700(5) 0.0710(11) Uani 1 1 d . .
C15 C 0.2645(4) 0.1557(10) 0.4831(8) 0.120(2) Uani 1 1 d . .
H15A H 0.2544 0.0030 0.5108 0.180 Uiso 1 1 calc R U
H15B H 0.2058 0.2072 0.4102 0.180 Uiso 1 1 calc R U
H15C H 0.2746 0.2476 0.5746 0.180 Uiso 1 1 calc R U

loop_
_atom_site_aniso_label
_atom_site_aniso_U_11
_atom_site_aniso_U_22
_atom_site_aniso_U_33
_atom_site_aniso_U_23
_atom_site_aniso_U_13
_atom_site_aniso_U_12
F1 0.0800(15) 0.0773(14) 0.0844(16) 0.0234(12) 0.0051(12) -0.0031(12)
O1 0.0825(19) 0.0757(17) 0.087(2) -0.0133(16) 0.0254(16) 0.0133(15)
O2 0.0777(18) 0.0681(16) 0.0747(19) -0.0130(13) 0.0058(14) -0.0034(13)
O3 0.092(2) 0.093(2) 0.156(4) 0.008(2) 0.037(2) 0.0310(19)
O4 0.0708(19) 0.092(2) 0.109(3) 0.0102(18) 0.0229(16) -0.0065(16)
N1 0.0578(18) 0.0608(15) 0.0607(18) 0.0034(15) 0.0093(14) 0.0013(14)
C1 0.067(2) 0.0556(19) 0.058(2) 0.0009(16) 0.0070(18) 0.0035(16)
C2 0.063(2) 0.0554(18) 0.069(2) -0.0006(17) 0.0125(18) 0.0017(17)
C3 0.064(2) 0.090(3) 0.078(3) -0.020(2) 0.002(2) -0.001(2)
C4 0.057(2) 0.0570(18) 0.066(2) 0.0022(17) 0.0055(17) 0.0032(16)
C5 0.057(2) 0.0559(18) 0.056(2) -0.0032(16) 0.0089(15) 0.0016(15)
C6 0.060(2) 0.0509(17) 0.0561(19) -0.0047(16) 0.0037(16) -0.0023(16)
C7 0.065(2) 0.079(2) 0.071(3) 0.005(2) 0.015(2) -0.002(2)
C8 0.056(2) 0.073(2) 0.069(2) -0.003(2) 0.0225(18) -0.0019(18)
C9 0.072(3) 0.087(3) 0.099(3) 0.003(2) 0.020(3) -0.013(2)
C10 0.074(3) 0.121(4) 0.111(4) -0.004(3) 0.007(3) -0.021(3)
C11 0.065(3) 0.138(4) 0.090(4) -0.001(3) 0.005(3) 0.005(3)
C12 0.077(3) 0.108(4) 0.093(3) 0.014(3) 0.002(3) 0.007(3)
C13 0.068(3) 0.084(3) 0.089(3) 0.009(2) 0.008(2) -0.003(2)
C14 0.061(2) 0.069(2) 0.078(3) 0.001(2) 0.003(2) 0.004(2)
C15 0.069(3) 0.167(5) 0.128(5) 0.027(4) 0.027(3) -0.008(3)

loop_
_atom_type_symbol
_atom_type_description
_atom_type_scat_dispersion_real
_atom_type_scat_dispersion_imag
_atom_type_scat_source
C C 0.0033 0.0016 'International Tables Vol C Tables 4.2.6.8 and 6.1.1.4'
H H 0.0000 0.0000 'International Tables Vol C Tables 4.2.6.8 and 6.1.1.4'
N N 0.0061 0.0033 'International Tables Vol C Tables 4.2.6.8 and 6.1.1.4'
O O 0.0106 0.0060 'International Tables Vol C Tables 4.2.6.8 and 6.1.1.4'
F F 0.0171 0.0103 'International Tables Vol C Tables 4.2.6.8 and 6.1.1.4'

loop_
_geom_angle_atom_site_label_1
_geom_angle_atom_site_label_2
_geom_angle_atom_site_label_3
_geom_angle
C14 O4 C15 115.4(4)
C6 N1 C1 113.2(3)
C6 N1 C7 123.0(3)
C1 N1 C7 123.6(3)
O1 C1 N1 124.4(4)
O1 C1 C2 127.4(3)
N1 C1 C2 108.2(3)
C1 C2 C5 105.2(3)
C1 C2 C3 113.6(3)
C5 C2 C3 89.6(3)
C4 C3 C2 89.9(3)
F1 C4 C3 114.0(3)
F1 C4 C14 105.8(3)
C3 C4 C14 117.6(3)
F1 C4 C5 114.6(3)
C3 C4 C5 90.3(3)
C14 C4 C5 114.4(3)
C6 C5 C2 104.7(3)
C6 C5 C4 114.3(3)
C2 C5 C4 89.9(3)
O2 C6 N1 124.8(3)
O2 C6 C5 126.6(3)
N1 C6 C5 108.5(3)
N1 C7 C8 113.5(3)
C13 C8 C9 117.4(4)
C13 C8 C7 122.9(3)
C9 C8 C7 119.5(4)
C10 C9 C8 120.4(4)
C11 C10 C9 120.9(5)
C12 C11 C10 119.4(4)
C11 C12 C13 120.5(5)
C8 C13 C12 121.3(4)
O3 C14 O4 126.2(5)
O3 C14 C4 124.3(4)
O4 C14 C4 109.5(3)

loop_
_geom_bond_atom_site_label_1
_geom_bond_atom_site_label_2
_geom_bond_distance
F1 C4 1.377(4)
O1 C1 1.213(4)
O2 C6 1.210(3)
O3 C14 1.176(4)
O4 C14 1.322(4)
O4 C15 1.448(6)
N1 C6 1.373(5)
N1 C1 1.389(4)
N1 C7 1.457(5)
C1 C2 1.493(6)
C2 C5 1.530(5)
C2 C3 1.555(5)
C3 C4 1.520(5)
C4 C14 1.536(6)
C4 C5 1.546(5)
C5 C6 1.501(5)
C7 C8 1.508(5)
C8 C13 1.377(5)
C8 C9 1.385(5)
C9 C10 1.379(7)
C10 C11 1.360(8)
C11 C12 1.351(7)
C12 C13 1.378(6)

loop_
_geom_torsion_atom_site_label_1
_geom_torsion_atom_site_label_2
_geom_torsion_atom_site_label_3
_geom_torsion_atom_site_label_4
_geom_torsion
C6 N1 C1 O1 179.4(3)
C7 N1 C1 O1 4.1(5)
C6 N1 C1 C2 0.6(4)
C7 N1 C1 C2 -174.6(3)
O1 C1 C2 C5 178.6(4)
N1 C1 C2 C5 -2.8(4)
O1 C1 C2 C3 -85.1(4)
N1 C1 C2 C3 93.6(3)
C1 C2 C3 C4 -110.9(3)
C5 C2 C3 C4 -4.4(3)
C2 C3 C4 F1 121.7(3)
C2 C3 C4 C14 -113.5(4)
C2 C3 C4 C5 4.4(3)
C1 C2 C5 C6 3.7(4)
C3 C2 C5 C6 -110.8(3)
C1 C2 C5 C4 118.8(3)
C3 C2 C5 C4 4.4(3)
F1 C4 C5 C6 -15.1(5)
C3 C4 C5 C6 101.7(3)
C14 C4 C5 C6 -137.6(3)
F1 C4 C5 C2 -121.3(3)
C3 C4 C5 C2 -4.5(3)
C14 C4 C5 C2 116.2(3)
C1 N1 C6 O2 -177.2(3)
C7 N1 C6 O2 -1.8(5)
C1 N1 C6 C5 1.8(4)
C7 N1 C6 C5 177.1(3)
C2 C5 C6 O2 175.5(3)
C4 C5 C6 O2 78.9(5)
C2 C5 C6 N1 -3.4(4)
C4 C5 C6 N1 -100.1(3)
C6 N1 C7 C8 83.7(4)
C1 N1 C7 C8 -101.5(4)
N1 C7 C8 C13 41.3(6)
N1 C7 C8 C9 -142.3(4)
C13 C8 C9 C10 0.5(7)
C7 C8 C9 C10 -176.1(5)
C8 C9 C10 C11 0.7(9)
C9 C10 C11 C12 -2.7(9)
C10 C11 C12 C13 3.5(9)
C9 C8 C13 C12 0.4(7)
C7 C8 C13 C12 176.8(5)
C11 C12 C13 C8 -2.4(8)
C15 O4 C14 O3 -2.7(7)
C15 O4 C14 C4 175.2(4)
F1 C4 C14 O3 -9.2(5)
C3 C4 C14 O3 -138.0(5)
C5 C4 C14 O3 117.9(5)
F1 C4 C14 O4 172.9(3)
C3 C4 C14 O4 44.1(4)
C5 C4 C14 O4 -60.0(4)
